data_2225143
loop_
_publ_author_name
'Lo, Kong Mun'
'Ng, Seik Weng'

_publ_section_title
;
 Bis(trimethylphenylammonium) tetrabromidocuprate(II)
;
_journal_coeditor_code XU2711
_journal_issue 2
_journal_name_full 'Acta Crystallographica Section E'
_journal_page_first m166
_journal_paper_doi 10.1107/S160053681000022X
_journal_volume 66
_journal_year 2010
_chemical_formula_iupac '(C9 H14 N)2 [Cu Br4]'
_chemical_formula_moiety '2(C9 H14 N +), Br4 Cu 2-'
_chemical_formula_sum 'C18 H28 Br4 Cu N2'
_chemical_formula_weight 655.60
_chemical_name_systematic
;
Bis(trimethylphenylammonium) tetrabromidocuprate(II)
;
_space_group_IT_number 15
_symmetry_cell_setting monoclinic
_symmetry_space_group_name_Hall '-C 2yc'
_symmetry_space_group_name_H-M 'C 1 2/c 1'
_atom_sites_solution_hydrogens geom
_atom_sites_solution_primary direct
_atom_sites_solution_secondary difmap
_audit_creation_method SHELXL-97
_cell_angle_alpha 90.00
_cell_angle_beta 94.4590(10)
_cell_angle_gamma 90.00
_cell_formula_units_Z 8
_cell_length_a 16.0146(11)
_cell_length_b 9.8007(7)
_cell_length_c 31.363(2)
_cell_measurement_reflns_used 4958
_cell_measurement_temperature 295(2)
_cell_measurement_theta_max 22.3
_cell_measurement_theta_min 2.4
_cell_volume 4907.7(6)
_computing_cell_refinement 'SAINT (Bruker, 2008)'
_computing_data_collection 'APEX2 (Bruker, 2008)'
_computing_data_reduction 'SAINT (Bruker, 2008)'
_computing_molecular_graphics 'X-SEED (Barbour, 2001)'
_computing_publication_material 'publCIF (Westrip, 2010)'
_computing_structure_refinement 'SHELXL97 (Sheldrick, 2008)'
_computing_structure_solution 'SHELXS97 (Sheldrick, 2008)'
_diffrn_ambient_temperature 295(2)
_diffrn_measured_fraction_theta_full 1.000
_diffrn_measured_fraction_theta_max 1.000
_diffrn_measurement_device_type 'Bruker SMART APEX diffractometer'
_diffrn_measurement_method '\w scans'
_diffrn_radiation_monochromator graphite
_diffrn_radiation_source 'fine-focus sealed tube'
_diffrn_radiation_type MoK\a
_diffrn_radiation_wavelength 0.71073
_diffrn_reflns_av_R_equivalents 0.0603
_diffrn_reflns_av_sigmaI/netI 0.0431
_diffrn_reflns_limit_h_max 18
_diffrn_reflns_limit_h_min -18
_diffrn_reflns_limit_k_max 11
_diffrn_reflns_limit_k_min -11
_diffrn_reflns_limit_l_max 37
_diffrn_reflns_limit_l_min -37
_diffrn_reflns_number 25029
_diffrn_reflns_theta_full 25.00
_diffrn_reflns_theta_max 25.00
_diffrn_reflns_theta_min 1.30
_diffrn_standards_decay_% 0
_diffrn_standards_interval_count 0
_diffrn_standards_interval_time 0
_diffrn_standards_number 0
_exptl_absorpt_coefficient_mu 7.408
_exptl_absorpt_correction_T_max 0.5246
_exptl_absorpt_correction_T_min 0.2147
_exptl_absorpt_correction_type multi-scan
_exptl_absorpt_process_details '(SADABS; Sheldrick, 1996)'
_exptl_crystal_colour Blue
_exptl_crystal_density_diffrn 1.775
_exptl_crystal_density_method 'not measured'
_exptl_crystal_description Prism
_exptl_crystal_F_000 2552
_exptl_crystal_size_max 0.30
_exptl_crystal_size_mid 0.20
_exptl_crystal_size_min 0.10
_refine_diff_density_max 0.613
_refine_diff_density_min -0.796
_refine_ls_extinction_method none
_refine_ls_goodness_of_fit_ref 1.283
_refine_ls_hydrogen_treatment constr
_refine_ls_matrix_type full
_refine_ls_number_parameters 202
_refine_ls_number_reflns 4318
_refine_ls_number_restraints 27
_refine_ls_restrained_S_all 1.309
_refine_ls_R_factor_all 0.0819
_refine_ls_R_factor_gt 0.0477
_refine_ls_shift/su_max 0.001
_refine_ls_shift/su_mean 0.001
_refine_ls_structure_factor_coef Fsqd
_refine_ls_weighting_details 'calc w=1/[\s^2^(Fo^2^)+(0.05P)^2^+5.00] where P=(Fo^2^+2Fc^2^)/3'
_refine_ls_weighting_scheme calc
_refine_ls_wR_factor_gt 0.1140
_refine_ls_wR_factor_ref 0.1268
_reflns_number_gt 2994
_reflns_number_total 4318
_reflns_threshold_expression I>2\s(I)
_cod_data_source_file xu2711.cif
_cod_data_source_block I
_cod_depositor_comments
;
The following automatic conversions were performed:
'_symmetry_cell_setting' value 'Monoclinic' changed to 'monoclinic'
according to '/home/saulius/struct/CIF-dictionaries/cif_core.dic'
dictionary named 'cif_core.dic' version 2.4.1 from
2010-06-29.

'_exptl_absorpt_correction_type' value 'Multi-scan' changed
to 'multi-scan' according to
'/home/saulius/struct/CIF-dictionaries/cif_core.dic' dictionary named
'cif_core.dic' version 2.4.1 from 2010-06-29.

Automatic conversion script
Id: cif_fix_enum 1527 2010-12-29 10:47:43Z saulius 

The following automatic conversions were performed:

'_symmetry_cell_setting' value 'Monoclinic' changed to 'monoclinic'
according to /home/saulius/struct/CIF-dictionaries/cif_core.dic
dictionary named 'cif_core.dic' version 2.4.1 from
2010-06-29.

'_exptl_absorpt_correction_type' value 'Multi-scan'
changed to 'multi-scan' according to
/home/saulius/struct/CIF-dictionaries/cif_core.dic dictionary named
'cif_core.dic' version 2.4.1 from 2010-06-29.

Automatic conversion script
Id: cif_fix_values 1715 2011-07-08 13:25:40Z adriana 
;
_cod_original_sg_symbol_H-M 'C 2/c'
_cod_database_code 2225143
_cod_database_fobs_code 2225143

loop_
_symmetry_equiv_pos_as_xyz
'x, y, z'
'-x, y, -z+1/2'
'x+1/2, y+1/2, z'
'-x+1/2, y+1/2, -z+1/2'
'-x, -y, -z'
'x, -y, z-1/2'
'-x+1/2, -y+1/2, -z'
'x+1/2, -y+1/2, z-1/2'

loop_
_atom_site_type_symbol
_atom_site_label
_atom_site_fract_x
_atom_site_fract_y
_atom_site_fract_z
_atom_site_U_iso_or_equiv
_atom_site_adp_type
_atom_site_calc_flag
_atom_site_refinement_flags
_atom_site_occupancy
_atom_site_disorder_assembly
_atom_site_disorder_group
Br Br1 0.55154(4) 0.30390(9) 0.16560(3) 0.0741(3) Uani d . 1 . .
Br Br2 0.79401(4) 0.33759(8) 0.18242(3) 0.0617(2) Uani d . 1 . .
Br Br3 0.69988(5) 0.09626(8) 0.09258(2) 0.0637(2) Uani d . 1 . .
Br Br4 0.67593(5) 0.49013(7) 0.07793(3) 0.0639(2) Uani d . 1 . .
Cu Cu1 0.67856(5) 0.30817(8) 0.12941(3) 0.0521(3) Uani d . 1 . .
N N1 0.5591(4) 0.7361(6) 0.45281(19) 0.0704(18) Uani d D 1 . .
N N2 0.7051(3) 0.3098(5) 0.31014(15) 0.0434(13) Uani d D 1 . .
C C1 0.5386(8) 0.7895(12) 0.4099(3) 0.167(5) Uani d DU 1 . .
H H1A 0.5269 0.8853 0.4115 0.250 Uiso calc R 1 . .
H H1B 0.4902 0.7429 0.3971 0.250 Uiso calc R 1 . .
H H1C 0.5851 0.7753 0.3929 0.250 Uiso calc R 1 . .
C C2 0.6406(5) 0.7921(9) 0.4693(3) 0.114(4) Uani d DU 1 . .
H H2A 0.6380 0.8900 0.4691 0.171 Uiso calc R 1 . .
H H2B 0.6832 0.7621 0.4516 0.171 Uiso calc R 1 . .
H H2C 0.6536 0.7608 0.4981 0.171 Uiso calc R 1 . .
C C3 0.5684(6) 0.5866(9) 0.4500(3) 0.123(4) Uani d DU 1 . .
H H3A 0.5413 0.5548 0.4235 0.184 Uiso calc R 1 . .
H H3B 0.5432 0.5443 0.4734 0.184 Uiso calc R 1 . .
H H3C 0.6268 0.5636 0.4513 0.184 Uiso calc R 1 . .
C C4 0.4924(3) 0.7708(5) 0.47999(14) 0.0524(17) Uani d G 1 . .
C C5 0.4129(3) 0.8104(5) 0.46368(13) 0.062(2) Uani d G 1 . .
H H5 0.4014 0.8206 0.4343 0.075 Uiso calc R 1 . .
C C6 0.3506(2) 0.8347(5) 0.49123(19) 0.080(3) Uani d G 1 . .
H H6 0.2974 0.8612 0.4803 0.096 Uiso calc R 1 . .
C C7 0.3679(3) 0.8195(6) 0.53509(18) 0.082(3) Uani d G 1 . .
H H7 0.3262 0.8357 0.5535 0.098 Uiso calc R 1 . .
C C8 0.4474(4) 0.7799(7) 0.55141(12) 0.106(4) Uani d G 1 . .
H H8 0.4589 0.7697 0.5808 0.127 Uiso calc R 1 . .
C C9 0.5097(3) 0.7556(6) 0.52385(15) 0.089(3) Uani d G 1 . .
H H9 0.5629 0.7291 0.5348 0.107 Uiso calc R 1 . .
C C10 0.6678(5) 0.4474(7) 0.3025(3) 0.087(3) Uani d D 1 . .
H H10A 0.6929 0.5104 0.3232 0.130 Uiso calc R 1 . .
H H10B 0.6085 0.4431 0.3052 0.130 Uiso calc R 1 . .
H H10C 0.6778 0.4776 0.2743 0.130 Uiso calc R 1 . .
C C11 0.6610(5) 0.2155(8) 0.2782(2) 0.072(2) Uani d D 1 . .
H H11A 0.6783 0.2351 0.2502 0.108 Uiso calc R 1 . .
H H11B 0.6016 0.2282 0.2783 0.108 Uiso calc R 1 . .
H H11C 0.6749 0.1227 0.2856 0.108 Uiso calc R 1 . .
C C12 0.6895(5) 0.2659(9) 0.3546(2) 0.075(2) Uani d D 1 . .
H H12A 0.7211 0.3226 0.3749 0.112 Uiso calc R 1 . .
H H12B 0.7064 0.1726 0.3587 0.112 Uiso calc R 1 . .
H H12C 0.6309 0.2744 0.3586 0.112 Uiso calc R 1 . .
C C13 0.79634(19) 0.3098(4) 0.30638(14) 0.0436(15) Uani d G 1 . .
C C14 0.8423(3) 0.4295(4) 0.30389(15) 0.0606(19) Uani d G 1 . .
H H14 0.8154 0.5135 0.3043 0.073 Uiso calc R 1 . .
C C15 0.9283(3) 0.4235(5) 0.30075(16) 0.080(3) Uani d G 1 . .
H H15 0.9590 0.5035 0.2991 0.096 Uiso calc R 1 . .
C C16 0.9684(2) 0.2978(7) 0.30009(17) 0.083(3) Uani d G 1 . .
H H16 1.0259 0.2938 0.2980 0.099 Uiso calc R 1 . .
C C17 0.9225(3) 0.1781(5) 0.30258(18) 0.079(3) Uani d G 1 . .
H H17 0.9493 0.0940 0.3021 0.095 Uiso calc R 1 . .
C C18 0.8364(3) 0.1841(4) 0.30573(16) 0.062(2) Uani d G 1 . .
H H18 0.8057 0.1040 0.3074 0.074 Uiso calc R 1 . .

loop_
_atom_site_aniso_label
_atom_site_aniso_U_11
_atom_site_aniso_U_22
_atom_site_aniso_U_33
_atom_site_aniso_U_12
_atom_site_aniso_U_13
_atom_site_aniso_U_23
Br1 0.0404(4) 0.1076(7) 0.0762(6) -0.0036(4) 0.0179(4) -0.0069(5)
Br2 0.0425(4) 0.0797(5) 0.0608(5) 0.0046(4) -0.0100(3) -0.0093(4)
Br3 0.0839(6) 0.0540(5) 0.0539(5) 0.0020(4) 0.0094(4) -0.0078(4)
Br4 0.0684(5) 0.0573(5) 0.0654(5) -0.0038(4) 0.0005(4) 0.0146(4)
Cu1 0.0433(5) 0.0610(5) 0.0518(5) 0.0006(4) 0.0032(4) 0.0000(4)
N1 0.062(4) 0.095(5) 0.057(4) -0.014(4) 0.021(3) -0.011(4)
N2 0.044(3) 0.047(3) 0.040(3) 0.000(2) 0.008(2) 0.003(3)
C1 0.167(9) 0.222(10) 0.120(8) 0.019(8) 0.064(7) 0.013(8)
C2 0.089(6) 0.127(7) 0.133(7) -0.029(5) 0.049(6) -0.037(6)
C3 0.118(7) 0.108(7) 0.148(8) -0.010(6) 0.050(6) -0.058(6)
C4 0.054(4) 0.054(4) 0.050(5) -0.001(3) 0.006(4) -0.003(3)
C5 0.062(5) 0.073(5) 0.050(5) -0.006(4) -0.008(4) 0.007(4)
C6 0.049(5) 0.083(6) 0.109(8) 0.014(4) 0.005(5) 0.010(5)
C7 0.070(6) 0.092(6) 0.088(7) 0.022(5) 0.032(5) 0.009(5)
C8 0.112(8) 0.160(10) 0.047(5) 0.059(7) 0.019(5) 0.017(6)
C9 0.069(5) 0.149(8) 0.049(5) 0.043(6) 0.000(4) 0.002(5)
C10 0.070(5) 0.070(6) 0.120(8) 0.008(4) 0.002(5) 0.021(5)
C11 0.055(5) 0.095(6) 0.065(5) -0.013(4) -0.004(4) -0.014(5)
C12 0.058(5) 0.119(7) 0.050(5) -0.003(5) 0.022(4) 0.010(5)
C13 0.044(4) 0.054(4) 0.034(4) -0.007(3) 0.004(3) 0.002(3)
C14 0.070(5) 0.056(5) 0.056(5) -0.016(4) 0.012(4) -0.003(4)
C15 0.066(6) 0.115(8) 0.061(5) -0.045(5) 0.016(4) 0.000(5)
C16 0.048(5) 0.144(9) 0.057(5) -0.011(6) 0.011(4) 0.004(6)
C17 0.052(5) 0.108(7) 0.079(6) 0.016(5) 0.012(4) 0.004(5)
C18 0.047(4) 0.066(5) 0.073(5) -0.006(4) 0.009(4) 0.007(4)

loop_
_atom_type_symbol
_atom_type_description
_atom_type_scat_dispersion_real
_atom_type_scat_dispersion_imag
_atom_type_scat_source
C C 0.0033 0.0016 'International Tables Vol C Tables 4.2.6.8 and 6.1.1.4'
H H 0.0000 0.0000 'International Tables Vol C Tables 4.2.6.8 and 6.1.1.4'
N N 0.0061 0.0033 'International Tables Vol C Tables 4.2.6.8 and 6.1.1.4'
Cu Cu 0.3201 1.2651 'International Tables Vol C Tables 4.2.6.8 and 6.1.1.4'
Br Br -0.2901 2.4595 'International Tables Vol C Tables 4.2.6.8 and 6.1.1.4'

loop_
_geom_angle_atom_site_label_1
_geom_angle_atom_site_label_2
_geom_angle_atom_site_label_3
_geom_angle_site_symmetry_1
_geom_angle_site_symmetry_3
_geom_angle
_geom_angle_publ_flag
Br4 Cu1 Br2 . . 110.35(4) ?
Br4 Cu1 Br1 . . 111.01(4) ?
Br2 Cu1 Br1 . . 107.98(4) ?
Br4 Cu1 Br3 . . 108.21(4) ?
Br2 Cu1 Br3 . . 107.71(4) ?
Br1 Cu1 Br3 . . 111.54(4) ?
C4 N1 C1 . . 109.5(7) ?
C4 N1 C2 . . 112.2(6) ?
C1 N1 C2 . . 108.7(6) ?
C4 N1 C3 . . 110.4(6) ?
C1 N1 C3 . . 108.6(6) ?
C2 N1 C3 . . 107.4(5) ?
C13 N2 C10 . . 112.1(5) ?
C13 N2 C12 . . 108.2(5) ?
C10 N2 C12 . . 108.4(6) ?
C13 N2 C11 . . 111.4(4) ?
C10 N2 C11 . . 106.8(6) ?
C12 N2 C11 . . 109.9(5) ?
N1 C1 H1A . . 109.5 ?
N1 C1 H1B . . 109.5 ?
H1A C1 H1B . . 109.5 ?
N1 C1 H1C . . 109.5 ?
H1A C1 H1C . . 109.5 ?
H1B C1 H1C . . 109.5 ?
N1 C2 H2A . . 109.5 ?
N1 C2 H2B . . 109.5 ?
H2A C2 H2B . . 109.5 ?
N1 C2 H2C . . 109.5 ?
H2A C2 H2C . . 109.5 ?
H2B C2 H2C . . 109.5 ?
N1 C3 H3A . . 109.5 ?
N1 C3 H3B . . 109.5 ?
H3A C3 H3B . . 109.5 ?
N1 C3 H3C . . 109.5 ?
H3A C3 H3C . . 109.5 ?
H3B C3 H3C . . 109.5 ?
C5 C4 C9 . . 120.0 ?
C5 C4 N1 . . 122.8(4) ?
C9 C4 N1 . . 117.1(4) ?
C6 C5 C4 . . 120.0 ?
C6 C5 H5 . . 120.0 ?
C4 C5 H5 . . 120.0 ?
C5 C6 C7 . . 120.0 ?
C5 C6 H6 . . 120.0 ?
C7 C6 H6 . . 120.0 ?
C6 C7 C8 . . 120.0 ?
C6 C7 H7 . . 120.0 ?
C8 C7 H7 . . 120.0 ?
C9 C8 C7 . . 120.0 ?
C9 C8 H8 . . 120.0 ?
C7 C8 H8 . . 120.0 ?
C8 C9 C4 . . 120.0 ?
C8 C9 H9 . . 120.0 ?
C4 C9 H9 . . 120.0 ?
N2 C10 H10A . . 109.5 ?
N2 C10 H10B . . 109.5 ?
H10A C10 H10B . . 109.5 ?
N2 C10 H10C . . 109.5 ?
H10A C10 H10C . . 109.5 ?
H10B C10 H10C . . 109.5 ?
N2 C11 H11A . . 109.5 ?
N2 C11 H11B . . 109.5 ?
H11A C11 H11B . . 109.5 ?
N2 C11 H11C . . 109.5 ?
H11A C11 H11C . . 109.5 ?
H11B C11 H11C . . 109.5 ?
N2 C12 H12A . . 109.5 ?
N2 C12 H12B . . 109.5 ?
H12A C12 H12B . . 109.5 ?
N2 C12 H12C . . 109.5 ?
H12A C12 H12C . . 109.5 ?
H12B C12 H12C . . 109.5 ?
C14 C13 C18 . . 120.0 ?
C14 C13 N2 . . 122.4(3) ?
C18 C13 N2 . . 117.6(3) ?
C15 C14 C13 . . 120.0 ?
C15 C14 H14 . . 120.0 ?
C13 C14 H14 . . 120.0 ?
C14 C15 C16 . . 120.0 ?
C14 C15 H15 . . 120.0 ?
C16 C15 H15 . . 120.0 ?
C17 C16 C15 . . 120.0 ?
C17 C16 H16 . . 120.0 ?
C15 C16 H16 . . 120.0 ?
C16 C17 C18 . . 120.0 ?
C16 C17 H17 . . 120.0 ?
C18 C17 H17 . . 120.0 ?
C17 C18 C13 . . 120.0 ?
C17 C18 H18 . . 120.0 ?
C13 C18 H18 . . 120.0 ?

loop_
_geom_bond_atom_site_label_1
_geom_bond_atom_site_label_2
_geom_bond_site_symmetry_2
_geom_bond_distance
_geom_bond_publ_flag
Br1 Cu1 . 2.4055(11) y
Br2 Cu1 . 2.4057(11) y
Br3 Cu1 . 2.4136(11) y
Br4 Cu1 . 2.4039(11) y
N1 C4 . 1.457(7) ?
N1 C1 . 1.457(8) ?
N1 C2 . 1.472(8) ?
N1 C3 . 1.476(8) ?
N2 C13 . 1.475(6) ?
N2 C10 . 1.487(6) ?
N2 C12 . 1.498(6) ?
N2 C11 . 1.499(6) ?
C1 H1A . 0.9600 ?
C1 H1B . 0.9600 ?
C1 H1C . 0.9600 ?
C2 H2A . 0.9600 ?
C2 H2B . 0.9600 ?
C2 H2C . 0.9600 ?
C3 H3A . 0.9600 ?
C3 H3B . 0.9600 ?
C3 H3C . 0.9600 ?
C4 C5 . 1.3900 ?
C4 C9 . 1.3900 ?
C5 C6 . 1.3900 ?
C5 H5 . 0.9300 ?
C6 C7 . 1.3900 ?
C6 H6 . 0.9300 ?
C7 C8 . 1.3900 ?
C7 H7 . 0.9300 ?
C8 C9 . 1.3900 ?
C8 H8 . 0.9300 ?
C9 H9 . 0.9300 ?
C10 H10A . 0.9600 ?
C10 H10B . 0.9600 ?
C10 H10C . 0.9600 ?
C11 H11A . 0.9600 ?
C11 H11B . 0.9600 ?
C11 H11C . 0.9600 ?
C12 H12A . 0.9600 ?
C12 H12B . 0.9600 ?
C12 H12C . 0.9600 ?
C13 C14 . 1.3900 ?
C13 C18 . 1.3900 ?
C14 C15 . 1.3900 ?
C14 H14 . 0.9300 ?
C15 C16 . 1.3900 ?
C15 H15 . 0.9300 ?
C16 C17 . 1.3900 ?
C16 H16 . 0.9300 ?
C17 C18 . 1.3900 ?
C17 H17 . 0.9300 ?
C18 H18 . 0.9300 ?

loop_
_geom_hbond_atom_site_label_D
_geom_hbond_atom_site_label_H
_geom_hbond_atom_site_label_A
_geom_hbond_site_symmetry_A
_geom_hbond_distance_DH
_geom_hbond_distance_HA
_geom_hbond_distance_DA
_geom_hbond_angle_DHA
_geom_hbond_publ_flag
C2 H2B Br3 4_655 0.96 2.91 3.840(9) 164 y

loop_
_geom_torsion_atom_site_label_1
_geom_torsion_atom_site_label_2
_geom_torsion_atom_site_label_3
_geom_torsion_atom_site_label_4
_geom_torsion_site_symmetry_1
_geom_torsion_site_symmetry_2
_geom_torsion_site_symmetry_3
_geom_torsion_site_symmetry_4
_geom_torsion
_geom_torsion_publ_flag
C1 N1 C4 C5 . . . . 17.7(7) ?
C2 N1 C4 C5 . . . . 138.5(5) ?
C3 N1 C4 C5 . . . . -101.8(6) ?
C1 N1 C4 C9 . . . . -165.8(5) ?
C2 N1 C4 C9 . . . . -45.1(6) ?
C3 N1 C4 C9 . . . . 74.7(6) ?
C9 C4 C5 C6 . . . . 0.0 ?
N1 C4 C5 C6 . . . . 176.4(5) ?
C4 C5 C6 C7 . . . . 0.0 ?
C5 C6 C7 C8 . . . . 0.0 ?
C6 C7 C8 C9 . . . . 0.0 ?
C7 C8 C9 C4 . . . . 0.0 ?
C5 C4 C9 C8 . . . . 0.0 ?
N1 C4 C9 C8 . . . . -176.6(5) ?
C10 N2 C13 C14 . . . . 11.0(7) ?
C12 N2 C13 C14 . . . . -108.5(5) ?
C11 N2 C13 C14 . . . . 130.6(5) ?
C10 N2 C13 C18 . . . . -169.6(5) ?
C12 N2 C13 C18 . . . . 71.0(6) ?
C11 N2 C13 C18 . . . . -50.0(6) ?
C18 C13 C14 C15 . . . . 0.0 ?
N2 C13 C14 C15 . . . . 179.5(4) ?
C13 C14 C15 C16 . . . . 0.0 ?
C14 C15 C16 C17 . . . . 0.0 ?
C15 C16 C17 C18 . . . . 0.0 ?
C16 C17 C18 C13 . . . . 0.0 ?
C14 C13 C18 C17 . . . . 0.0 ?
N2 C13 C18 C17 . . . . -179.5(4) ?
